data_7701375
loop_
_publ_author_name
'Wang, Xiaoqing'
'Feng, Dou-Dou'
'Tang, Jing'
'Zhao, Yu-Di'
'Li, Jun'
'Yang, Jie'
'Kim, Chan Kyung'
'Su, Feng'

_publ_section_title
;
 A Water-Stable Zinc(II)-Organic Framework as a Multiresponsive
 Luminescent Sensor for Toxic Heavy Metal Cations, Oxyanions and
 Organochlorine Pesticides in Aqueous Solution
;
_journal_name_full 'Dalton Transactions'
_journal_paper_doi 10.1039/C9DT03195B
_journal_year 2019
_chemical_formula_moiety 'C35 H20 N2 O11 Zn3, H2 O'
_chemical_formula_sum 'C35 H22 N2 O12 Zn3'
_chemical_formula_weight 858.65
_space_group_crystal_system monoclinic
_space_group_IT_number 15
_space_group_name_Hall '-C 2yc'
_space_group_name_H-M_alt 'C 1 2/c 1'
_symmetry_space_group_name_Hall '-C 2yc'
_symmetry_space_group_name_H-M 'C 1 2/c 1'
_atom_sites_solution_hydrogens mixed
_audit_creation_date 2019-07-17
_audit_creation_method
;
Olex2 1.2
(compiled 2018.05.29 svn.r3508 for OlexSys, GUI svn.r5506)
;
_audit_update_record
;
2019-07-18 deposited with the CCDC.    2019-10-14 downloaded from the CCDC.
;
_cell_angle_alpha 90
_cell_angle_beta 127.401(4)
_cell_angle_gamma 90
_cell_formula_units_Z 8
_cell_length_a 29.021(3)
_cell_length_b 15.1844(15)
_cell_length_c 21.2695(18)
_cell_measurement_reflns_used 4352
_cell_measurement_temperature 298(2)
_cell_measurement_theta_max 28.280
_cell_measurement_theta_min 2.308
_cell_volume 7445.8(13)
_computing_cell_refinement 'SAINT v6.02A (Bruker, 2001)'
_computing_data_reduction 'SAINT v6.02A (Bruker, 2001)'
_computing_molecular_graphics 'Olex2 (Dolomanov et al., 2009)'
_computing_publication_material 'Olex2 (Dolomanov et al., 2009)'
_computing_structure_refinement 'XL (Sheldrick, 2008)'
_computing_structure_solution 'olex2.solve (Bourhis et al., 2015)'
_diffrn_ambient_temperature 298.15
_diffrn_measured_fraction_theta_full 0.999
_diffrn_measured_fraction_theta_max 0.999
_diffrn_measurement_device_type 'CCD area detector'
_diffrn_measurement_method 'phi and omega scans'
_diffrn_radiation_monochromator graphite
_diffrn_radiation_type MoK\a
_diffrn_radiation_wavelength 0.71073
_diffrn_reflns_av_R_equivalents 0.1646
_diffrn_reflns_av_unetI/netI 0.2450
_diffrn_reflns_Laue_measured_fraction_full 0.999
_diffrn_reflns_Laue_measured_fraction_max 0.999
_diffrn_reflns_limit_h_max 32
_diffrn_reflns_limit_h_min -34
_diffrn_reflns_limit_k_max 18
_diffrn_reflns_limit_k_min -17
_diffrn_reflns_limit_l_max 25
_diffrn_reflns_limit_l_min -13
_diffrn_reflns_number 17883
_diffrn_reflns_point_group_measured_fraction_full 0.999
_diffrn_reflns_point_group_measured_fraction_max 0.999
_diffrn_reflns_theta_full 25.020
_diffrn_reflns_theta_max 25.020
_diffrn_reflns_theta_min 2.308
_exptl_absorpt_coefficient_mu 1.980
_exptl_absorpt_correction_type none
_exptl_crystal_colour colorless
_exptl_crystal_density_diffrn 1.532
_exptl_crystal_description block
_exptl_crystal_F_000 3456
_exptl_crystal_size_max 0.09
_exptl_crystal_size_mid 0.05
_exptl_crystal_size_min 0.03
_refine_diff_density_max 0.578
_refine_diff_density_min -0.512
_refine_diff_density_rms 0.114
_refine_ls_extinction_method none
_refine_ls_goodness_of_fit_ref 0.780
_refine_ls_hydrogen_treatment mixed
_refine_ls_matrix_type full
_refine_ls_number_parameters 473
_refine_ls_number_reflns 6569
_refine_ls_number_restraints 0
_refine_ls_restrained_S_all 0.780
_refine_ls_R_factor_all 0.1635
_refine_ls_R_factor_gt 0.0659
_refine_ls_shift/su_max 0.000
_refine_ls_shift/su_mean 0.000
_refine_ls_structure_factor_coef Fsqd
_refine_ls_weighting_details 'w=1/[\s^2^(Fo^2^)+(0.0438P)^2^] where P=(Fo^2^+2Fc^2^)/3'
_refine_ls_weighting_scheme calc
_refine_ls_wR_factor_gt 0.1248
_refine_ls_wR_factor_ref 0.1489
_reflns_Friedel_coverage 0.000
_reflns_number_gt 2581
_reflns_number_total 6569
_reflns_threshold_expression 'I > 2\s(I)'
_cod_data_source_file c9dt03195b2.cif
_cod_data_source_block 190619a_sq
_cod_original_cell_volume 7445.9(12)
_cod_database_code 7701375
_shelx_shelxl_version_number 2016/6
_shelx_space_group_comment
;
The symmetry employed for this shelxl refinement is uniquely defined
by the following loop, which should always be used as a source of
symmetry information in preference to the above space-group names.
They are only intended as comments.
;
_olex2_refinement_description
;
1. Fixed Uiso
 At 1.2 times of:
  All C(H) groups, All O(H,H) groups
2.a Riding coordinates:
 O12(H12A,H12B)
2.b Aromatic/amide H refined with riding coordinates:
 C18(H18), C11(H11A), C9(H9), C7(H7), C13(H13), C3(H3), C30(H30), C6(H6),
 C16(H16), C19(H19), C32(H32), C34(H34), C25(H25), C33(H33), C28(H28), C27(H27),
  C35(H35), C24(H24), C29(H29)
;
_olex2_submission_special_instructions 'No special instructions were received'

loop_
_space_group_symop_operation_xyz
'x, y, z'
'-x, y, -z+1/2'
'x+1/2, y+1/2, z'
'-x+1/2, y+1/2, -z+1/2'
'-x, -y, -z'
'x, -y, z-1/2'
'-x+1/2, -y+1/2, -z'
'x+1/2, -y+1/2, z-1/2'

loop_
_atom_site_label
_atom_site_type_symbol
_atom_site_fract_x
_atom_site_fract_y
_atom_site_fract_z
_atom_site_U_iso_or_equiv
_atom_site_adp_type
_atom_site_occupancy
_atom_site_site_symmetry_order
_atom_site_calc_flag
_atom_site_refinement_flags_posn
C17 C 0.2727(3) -0.0243(6) 0.4094(5) 0.030(2) Uani 1 1 d .
C18 C 0.2737(4) 0.0430(6) 0.4547(6) 0.042(3) Uani 1 1 d .
H18 H 0.262976 0.031434 0.487129 0.050 Uiso 1 1 calc R
C20 C 0.3059(4) 0.1485(6) 0.4026(6) 0.038(2) Uani 1 1 d .
C15 C 0.3020(4) 0.0815(6) 0.3550(6) 0.035(2) Uani 1 1 d .
O2 O 0.1092(2) 0.2370(4) -0.1197(4) 0.054(2) Uani 1 1 d .
Zn1 Zn 0.21903(4) 0.18231(7) 0.12390(7) 0.0370(3) Uani 1 1 d .
Zn2 Zn 0.32739(4) 0.06133(7) 0.18241(7) 0.0378(3) Uani 1 1 d .
Zn3 Zn 0.32319(4) 0.26550(7) 0.11863(7) 0.0376(3) Uani 1 1 d .
O7 O 0.2727(2) 0.3685(4) 0.0621(3) 0.0398(16) Uani 1 1 d .
O11 O 0.2812(3) 0.1565(4) 0.1028(4) 0.0320(16) Uani 1 1 d .
O1 O 0.1602(3) 0.1828(4) -0.0002(4) 0.0526(19) Uani 1 1 d .
O4 O 0.2813(3) 0.1660(4) 0.2442(4) 0.0465(18) Uani 1 1 d .
O10 O 0.1951(2) 0.0514(4) 0.1210(4) 0.0435(17) Uani 1 1 d .
C10 C -0.1733(3) 0.2615(6) -0.0979(5) 0.029(2) Uani 1 1 d .
O8 O 0.2340(2) 0.3238(4) 0.1215(4) 0.0447(17) Uani 1 1 d .
O9 O 0.2590(3) -0.0304(4) 0.1182(4) 0.0488(19) Uani 1 1 d .
C11 C -0.1999(4) 0.1856(5) -0.1015(5) 0.036(2) Uani 1 1 d .
H11A H -0.232170 0.188800 -0.102019 0.043 Uiso 1 1 calc R
C5 C -0.0483(4) 0.1729(6) -0.0921(6) 0.034(2) Uani 1 1 d .
N2 N 0.1573(3) 0.2275(5) 0.1378(5) 0.043(2) Uani 1 1 d .
O3 O 0.3332(3) 0.0395(4) 0.2783(4) 0.0445(17) Uani 1 1 d .
C9 C -0.1219(4) 0.2544(6) -0.0930(5) 0.034(2) Uani 1 1 d .
H9 H -0.102181 0.305285 -0.088101 0.041 Uiso 1 1 calc R
N1 N 0.3807(3) -0.0014(5) 0.1653(5) 0.039(2) Uani 1 1 d .
C22 C 0.2453(4) 0.3824(7) 0.0909(5) 0.035(2) Uani 1 1 d .
C8 C -0.1013(4) 0.1744(5) -0.0954(5) 0.029(2) Uani 1 1 d .
C7 C 0.0533(4) 0.1330(5) -0.0240(5) 0.034(2) Uani 1 1 d .
H7 H 0.085086 0.099163 0.014173 0.041 Uiso 1 1 calc R
O5 O 0.4023(2) 0.1586(4) 0.2641(4) 0.0427(17) Uani 1 1 d .
C13 C -0.1299(3) 0.0988(6) -0.1014(5) 0.033(2) Uani 1 1 d .
H13 H -0.116284 0.044268 -0.103427 0.040 Uiso 1 1 calc R
C3 C 0.0069(4) 0.2327(6) -0.1343(5) 0.034(2) Uani 1 1 d .
H3 H 0.008249 0.267904 -0.168922 0.041 Uiso 1 1 calc R
C14 C 0.3061(4) 0.0991(7) 0.2879(6) 0.040(3) Uani 1 1 d .
C23 C 0.2131(4) -0.0214(6) 0.1138(6) 0.039(2) Uani 1 1 d .
O6 O 0.3654(3) 0.2947(4) 0.2318(4) 0.0485(18) Uani 1 1 d .
C2 C 0.0577(4) 0.1889(6) -0.0726(5) 0.035(2) Uani 1 1 d .
C4 C -0.0453(3) 0.2246(5) -0.1448(5) 0.029(2) Uani 1 1 d .
C1 C 0.1128(4) 0.2030(6) -0.0634(7) 0.035(2) Uani 1 1 d .
C30 C 0.0188(4) 0.3069(8) 0.1458(7) 0.071(4) Uani 1 1 d .
H30 H 0.005844 0.266776 0.165034 0.086 Uiso 1 1 calc R
C6 C 0.0023(4) 0.1273(6) -0.0318(6) 0.038(2) Uani 1 1 d .
H6 H 0.001379 0.092609 0.003498 0.045 Uiso 1 1 calc R
C16 C 0.2874(4) -0.0034(6) 0.3604(5) 0.039(2) Uani 1 1 d .
H16 H 0.287384 -0.047641 0.330223 0.047 Uiso 1 1 calc R
C12 C -0.1801(4) 0.1036(6) -0.1044(5) 0.036(2) Uani 1 1 d .
C19 C 0.2906(4) 0.1275(6) 0.4515(5) 0.041(2) Uani 1 1 d .
H19 H 0.291827 0.171257 0.483028 0.049 Uiso 1 1 calc R
C32 C 0.0998(5) 0.2058(8) 0.1841(7) 0.072(4) Uani 1 1 d .
H32 H 0.092294 0.171587 0.213181 0.086 Uiso 1 1 calc R
C26 C 0.4529(4) -0.0791(8) 0.1350(7) 0.060(3) Uani 1 1 d .
C34 C 0.1238(4) 0.2967(7) 0.0960(7) 0.056(3) Uani 1 1 d .
H34 H 0.131229 0.327930 0.065398 0.067 Uiso 1 1 calc R
C25 C 0.4447(5) 0.0077(8) 0.1299(8) 0.084(4) Uani 1 1 d .
H25 H 0.463730 0.043507 0.116796 0.100 Uiso 1 1 calc R
C33 C 0.1457(4) 0.1868(7) 0.1816(6) 0.064(3) Uani 1 1 d .
H33 H 0.170342 0.141196 0.213786 0.077 Uiso 1 1 calc R
C21 C 0.4028(4) 0.2381(7) 0.2784(6) 0.038(2) Uani 1 1 d .
C28 C 0.3870(4) -0.0899(7) 0.1685(6) 0.052(3) Uani 1 1 d .
H28 H 0.366658 -0.124252 0.180374 0.063 Uiso 1 1 calc R
C31 C 0.0661(4) 0.2779(8) 0.1413(7) 0.060(3) Uani 1 1 d .
C27 C 0.4227(4) -0.1310(7) 0.1549(6) 0.062(3) Uani 1 1 d .
H27 H 0.426875 -0.191911 0.158639 0.074 Uiso 1 1 calc R
C35 C 0.0777(4) 0.3241(7) 0.0968(7) 0.063(3) Uani 1 1 d .
H35 H 0.055456 0.372873 0.067582 0.075 Uiso 1 1 calc R
C24 C 0.4082(4) 0.0454(7) 0.1437(7) 0.068(4) Uani 1 1 d .
H24 H 0.402461 0.105953 0.137766 0.081 Uiso 1 1 calc R
C29 C -0.0048(5) 0.3819(8) 0.1254(8) 0.085(4) Uani 1 1 d .
H29 H 0.005927 0.417922 0.100852 0.102 Uiso 1 1 calc R
H11 H 0.264(3) 0.147(4) 0.054(4) 0.00(2) Uiso 1 1 d .
O12 O 0.0404(5) 0.5572(8) 0.0831(8) 0.211(6) Uani 1 1 d .
H12A H 0.074371 0.536156 0.107054 0.253 Uiso 1 1 d R
H12B H 0.041331 0.593536 0.114214 0.253 Uiso 1 1 d R

loop_
_atom_site_aniso_label
_atom_site_aniso_U_11
_atom_site_aniso_U_22
_atom_site_aniso_U_33
_atom_site_aniso_U_23
_atom_site_aniso_U_13
_atom_site_aniso_U_12
C17 0.032(6) 0.027(5) 0.036(6) 0.000(5) 0.024(5) -0.002(4)
C18 0.037(6) 0.046(7) 0.039(6) 0.012(5) 0.021(6) -0.002(5)
C20 0.038(6) 0.036(6) 0.040(6) 0.006(5) 0.024(6) 0.003(5)
C15 0.034(6) 0.035(6) 0.049(7) -0.003(5) 0.031(6) -0.008(4)
O2 0.038(4) 0.059(5) 0.078(5) 0.025(4) 0.042(4) 0.011(3)
Zn1 0.0333(7) 0.0376(7) 0.0490(8) 0.0006(6) 0.0296(6) 0.0026(5)
Zn2 0.0378(7) 0.0389(7) 0.0490(8) 0.0059(6) 0.0327(7) 0.0075(5)
Zn3 0.0302(7) 0.0376(7) 0.0496(8) 0.0032(6) 0.0266(6) 0.0005(5)
O7 0.052(4) 0.047(4) 0.038(4) 0.007(3) 0.037(4) 0.014(3)
O11 0.034(4) 0.033(4) 0.032(4) 0.000(3) 0.022(4) -0.001(3)
O1 0.021(4) 0.084(6) 0.054(5) 0.004(4) 0.023(4) 0.008(4)
O4 0.054(5) 0.042(4) 0.044(4) 0.007(4) 0.030(4) -0.008(3)
O10 0.040(4) 0.030(4) 0.073(5) -0.007(4) 0.040(4) -0.006(3)
C10 0.029(5) 0.034(6) 0.031(6) 0.005(5) 0.021(5) 0.002(4)
O8 0.045(4) 0.036(4) 0.059(5) 0.003(4) 0.035(4) 0.007(3)
O9 0.045(4) 0.046(4) 0.078(5) -0.017(4) 0.050(4) -0.008(3)
C11 0.046(6) 0.024(5) 0.059(7) -0.006(5) 0.042(6) -0.006(5)
C5 0.024(6) 0.031(6) 0.050(6) -0.003(5) 0.024(5) 0.000(4)
N2 0.036(5) 0.043(5) 0.054(6) 0.003(5) 0.030(5) 0.011(4)
O3 0.058(5) 0.045(4) 0.049(5) -0.002(3) 0.042(4) 0.000(3)
C9 0.039(6) 0.028(6) 0.038(6) -0.005(5) 0.025(5) -0.009(4)
N1 0.038(5) 0.043(5) 0.049(5) 0.003(4) 0.033(5) 0.006(4)
C22 0.033(6) 0.054(7) 0.024(6) 0.004(5) 0.020(5) 0.008(5)
C8 0.031(6) 0.023(5) 0.038(6) -0.007(5) 0.023(5) -0.005(4)
C7 0.029(6) 0.033(6) 0.035(6) 0.009(5) 0.017(5) 0.008(4)
O5 0.036(4) 0.039(4) 0.041(4) -0.009(3) 0.017(4) -0.003(3)
C13 0.037(6) 0.036(6) 0.045(6) 0.005(5) 0.034(6) 0.010(4)
C3 0.038(6) 0.042(6) 0.035(6) 0.006(5) 0.030(5) 0.000(5)
C14 0.037(7) 0.044(7) 0.047(7) -0.004(6) 0.029(6) -0.014(5)
C23 0.031(6) 0.034(6) 0.050(7) 0.001(5) 0.024(6) 0.001(5)
O6 0.041(4) 0.045(4) 0.051(5) 0.009(4) 0.024(4) 0.011(3)
C2 0.020(5) 0.046(6) 0.038(6) 0.007(5) 0.018(5) 0.007(4)
C4 0.023(5) 0.033(5) 0.039(6) -0.003(5) 0.023(5) 0.001(4)
C1 0.037(7) 0.025(6) 0.051(7) 0.000(5) 0.032(6) -0.003(4)
C30 0.057(8) 0.090(10) 0.101(10) 0.001(8) 0.066(8) 0.013(7)
C6 0.029(6) 0.038(6) 0.055(7) 0.013(5) 0.030(6) 0.000(5)
C16 0.036(6) 0.045(7) 0.042(7) 0.001(5) 0.027(6) 0.006(5)
C12 0.034(6) 0.035(6) 0.041(6) -0.002(5) 0.025(5) -0.003(4)
C19 0.058(7) 0.036(6) 0.033(6) -0.005(5) 0.029(6) 0.000(5)
C32 0.067(9) 0.083(10) 0.081(10) 0.015(8) 0.053(8) 0.020(7)
C26 0.056(8) 0.069(8) 0.081(9) 0.002(7) 0.056(8) 0.023(6)
C34 0.070(8) 0.045(7) 0.072(8) -0.014(6) 0.053(8) 0.002(6)
C25 0.083(10) 0.068(9) 0.156(14) 0.007(9) 0.101(11) 0.018(7)
C33 0.063(8) 0.093(9) 0.058(8) 0.027(7) 0.048(7) 0.029(7)
C21 0.033(6) 0.049(7) 0.045(7) -0.003(6) 0.031(6) 0.000(5)
C28 0.046(7) 0.046(7) 0.071(8) 0.004(6) 0.039(7) 0.002(5)
C31 0.045(7) 0.083(9) 0.065(8) 0.009(7) 0.040(7) 0.020(6)
C27 0.059(8) 0.061(8) 0.083(9) 0.002(7) 0.053(8) 0.014(6)
C35 0.047(7) 0.062(8) 0.083(9) 0.005(7) 0.042(7) 0.023(6)
C24 0.071(9) 0.053(8) 0.112(11) 0.008(7) 0.072(9) 0.000(6)
C29 0.097(10) 0.081(10) 0.125(12) 0.011(9) 0.093(10) 0.036(8)
O12 0.169(12) 0.197(14) 0.208(14) -0.024(11) 0.084(11) -0.040(10)

loop_
_atom_type_symbol
_atom_type_description
_atom_type_scat_dispersion_real
_atom_type_scat_dispersion_imag
_atom_type_scat_source
C C 0.0033 0.0016 'International Tables Vol C Tables 4.2.6.8 and 6.1.1.4'
H H 0.0000 0.0000 'International Tables Vol C Tables 4.2.6.8 and 6.1.1.4'
N N 0.0061 0.0033 'International Tables Vol C Tables 4.2.6.8 and 6.1.1.4'
O O 0.0106 0.0060 'International Tables Vol C Tables 4.2.6.8 and 6.1.1.4'
Zn Zn 0.2839 1.4301 'International Tables Vol C Tables 4.2.6.8 and 6.1.1.4'

loop_
_geom_angle_atom_site_label_1
_geom_angle_atom_site_label_2
_geom_angle_atom_site_label_3
_geom_angle
_geom_angle_site_symmetry_1
_geom_angle_site_symmetry_3
C18 C17 C22 123.7(8) . 4_545
C16 C17 C18 117.9(8) . .
C16 C17 C22 118.4(8) . 4_545
C19 C18 C17 120.2(9) . .
C15 C20 C10 121.1(8) . 8_556
C19 C20 C15 117.0(8) . .
C19 C20 C10 121.9(8) . 8_556
C20 C15 C14 122.3(8) . .
C16 C15 C20 120.9(9) . .
C16 C15 C14 116.3(8) . .
C1 O2 Zn3 118.9(6) . 7
O11 Zn1 O8 88.2(2) . .
O1 Zn1 O11 83.2(2) . .
O1 Zn1 O8 89.3(3) . .
O4 Zn1 O11 91.3(2) . .
O4 Zn1 O1 172.1(3) . .
O4 Zn1 O10 87.0(2) . .
O4 Zn1 O8 96.3(2) . .
O4 Zn1 N2 92.5(3) . .
O10 Zn1 O11 97.3(2) . .
O10 Zn1 O1 87.9(3) . .
O10 Zn1 O8 173.5(2) . .
O10 Zn1 N2 91.1(3) . .
N2 Zn1 O11 171.0(3) . .
N2 Zn1 O1 93.7(3) . .
N2 Zn1 O8 83.2(3) . .
O11 Zn2 O9 92.6(3) . .
O11 Zn2 N1 112.3(3) . .
O11 Zn2 O5 90.9(2) . .
O9 Zn2 O5 173.8(2) . .
O3 Zn2 O11 126.1(2) . .
O3 Zn2 O9 90.8(2) . .
O3 Zn2 N1 120.8(3) . .
O3 Zn2 O5 83.1(2) . .
N1 Zn2 O9 95.4(3) . .
N1 Zn2 O5 87.9(3) . .
O2 Zn3 O7 113.1(3) 7 .
O2 Zn3 O11 120.2(3) 7 .
O2 Zn3 O6 96.6(3) 7 .
O7 Zn3 O6 104.2(2) . .
O11 Zn3 O7 114.2(2) . .
O11 Zn3 O6 105.0(3) . .
C22 O7 Zn3 106.6(5) . .
Zn2 O11 Zn1 99.9(3) . .
Zn3 O11 Zn1 109.0(3) . .
Zn3 O11 Zn2 116.0(3) . .
C1 O1 Zn1 151.7(6) . .
C14 O4 Zn1 133.3(6) . .
C23 O10 Zn1 132.5(5) . .
C11 C10 C20 123.6(7) . 8_455
C11 C10 C9 118.0(8) . .
C9 C10 C20 118.4(7) . 8_455
C22 O8 Zn1 145.3(6) . .
C23 O9 Zn2 120.3(6) . .
C10 C11 C12 121.5(8) . .
C4 C5 C8 120.8(8) . .
C6 C5 C8 121.4(8) . .
C6 C5 C4 117.5(7) . .
C34 N2 Zn1 120.1(7) . .
C33 N2 Zn1 123.5(7) . .
C33 N2 C34 116.2(8) . .
C14 O3 Zn2 111.6(6) . .
C8 C9 C10 121.6(8) . .
C28 N1 Zn2 123.5(6) . .
C24 N1 Zn2 119.3(7) . .
C24 N1 C28 117.0(8) . .
O7 C22 C17 117.7(8) . 4
O8 C22 C17 118.1(8) . 4
O8 C22 O7 124.1(9) . .
C9 C8 C5 118.2(7) . .
C9 C8 C13 119.3(8) . .
C13 C8 C5 122.5(8) . .
C6 C7 C2 121.2(8) . .
C21 O5 Zn2 132.1(6) . .
C8 C13 C12 120.4(8) . .
C4 C3 C2 121.8(8) . .
O4 C14 C15 119.6(8) . .
O4 C14 O3 125.1(9) . .
O3 C14 C15 115.2(9) . .
O10 C23 O9 124.5(8) . .
O10 C23 C12 117.4(8) . 5
O9 C23 C12 117.9(8) . 5
C21 O6 Zn3 114.0(6) . .
C7 C2 C3 117.3(8) . .
C7 C2 C1 123.9(8) . .
C3 C2 C1 118.8(8) . .
C5 C4 C21 124.4(7) . 8_455
C3 C4 C5 120.4(8) . .
C3 C4 C21 114.5(8) . 8_455
O2 C1 C2 118.1(9) . .
O1 C1 O2 122.1(8) . .
O1 C1 C2 119.7(9) . .
C29 C30 C31 124.7(11) . .
C7 C6 C5 121.5(8) . .
C17 C16 C15 121.9(9) . .
C11 C12 C13 119.1(8) . .
C11 C12 C23 120.0(8) . 5
C13 C12 C23 120.9(8) . 5
C18 C19 C20 122.1(9) . .
C31 C32 C33 116.9(11) . .
C25 C26 C27 117.5(9) . .
C25 C26 C29 120.3(10) . 3_545
C27 C26 C29 122.1(10) . 3_545
N2 C34 C35 122.3(10) . .
C26 C25 C24 120.8(10) . .
N2 C33 C32 126.0(10) . .
O5 C21 O6 126.3(9) . .
O5 C21 C4 119.1(9) . 8_556
O6 C21 C4 114.4(9) . 8_556
N1 C28 C27 122.2(9) . .
C32 C31 C30 120.1(11) . .
C35 C31 C30 120.7(10) . .
C35 C31 C32 119.1(9) . .
C28 C27 C26 119.2(10) . .
C31 C35 C34 119.3(10) . .
N1 C24 C25 123.1(10) . .
C30 C29 C26 129.2(12) . 3_455

loop_
_geom_bond_atom_site_label_1
_geom_bond_atom_site_label_2
_geom_bond_distance
_geom_bond_site_symmetry_2
C17 C18 1.392(11) .
C17 C22 1.508(12) 4_545
C17 C16 1.380(11) .
C18 C19 1.389(11) .
C20 C15 1.392(11) .
C20 C10 1.497(11) 8_556
C20 C19 1.392(11) .
C15 C14 1.526(12) .
C15 C16 1.384(11) .
O2 Zn3 1.949(6) 7
O2 C1 1.248(10) .
Zn1 O11 2.143(6) .
Zn1 O1 2.100(7) .
Zn1 O4 2.064(6) .
Zn1 O10 2.095(6) .
Zn1 O8 2.198(6) .
Zn1 N2 2.100(7) .
Zn2 O11 1.999(6) .
Zn2 O9 2.110(6) .
Zn2 O3 1.970(6) .
Zn2 N1 2.029(7) .
Zn2 O5 2.310(6) .
Zn3 O7 1.975(6) .
Zn3 O11 1.959(6) .
Zn3 O6 1.977(7) .
O7 C22 1.283(9) .
O1 C1 1.243(10) .
O4 C14 1.266(10) .
O10 C23 1.271(9) .
C10 C11 1.365(10) .
C10 C9 1.433(10) .
O8 C22 1.257(9) .
O9 C23 1.284(9) .
C11 C12 1.388(11) .
C5 C8 1.497(10) .
C5 C4 1.414(11) .
C5 C6 1.412(11) .
N2 C34 1.337(11) .
N2 C33 1.323(11) .
O3 C14 1.293(10) .
C9 C8 1.368(10) .
N1 C28 1.352(11) .
N1 C24 1.340(10) .
C8 C13 1.377(11) .
C7 C2 1.402(11) .
C7 C6 1.389(10) .
O5 C21 1.243(10) .
C13 C12 1.420(10) .
C3 C2 1.410(11) .
C3 C4 1.395(10) .
C23 C12 1.511(11) 5
O6 C21 1.261(10) .
C2 C1 1.504(11) .
C4 C21 1.507(12) 8_455
C30 C31 1.500(12) .
C30 C29 1.262(14) .
C32 C33 1.394(12) .
C32 C31 1.378(13) .
C26 C25 1.332(13) .
C26 C27 1.420(13) .
C26 C29 1.486(12) 3_545
C34 C35 1.411(12) .
C25 C24 1.383(12) .
C28 C27 1.383(12) .
C31 C35 1.375(13) .
